data_2222046
loop_
_publ_author_name
'Ahmad, Kartini'
'Thomas, Noel F.'
'Nafiah, Mohd Azlan'
'Awang, Khalijah'
'Ng, Seik Weng'

_publ_section_title
;
 <i>N</i>'-{2-[2-(3-Methoxyphenyl)ethenyl]phenyl}acetamide
;
_journal_coeditor_code HG2514
_journal_issue 6
_journal_name_full 'Acta Crystallographica Section E'
_journal_page_first o1290
_journal_paper_doi 10.1107/S1600536809017401
_journal_volume 65
_journal_year 2009
_chemical_formula_iupac 'C17 H17 N O2'
_chemical_formula_moiety 'C17 H17 N O2'
_chemical_formula_sum 'C17 H17 N O2'
_chemical_formula_weight 267.32
_chemical_name_systematic
;
<i>N</i>'-{2-[2-(3-Methoxyphenyl)ethenyl]phenyl}acetamide
;
_space_group_IT_number 14
_symmetry_cell_setting monoclinic
_symmetry_space_group_name_Hall '-P 2ybc'
_symmetry_space_group_name_H-M 'P 1 21/c 1'
_atom_sites_solution_hydrogens geom
_atom_sites_solution_primary direct
_atom_sites_solution_secondary difmap
_audit_creation_method SHELXL-97
_cell_angle_alpha 90.00
_cell_angle_beta 90.1180(10)
_cell_angle_gamma 90.00
_cell_formula_units_Z 4
_cell_length_a 14.5588(5)
_cell_length_b 10.3633(4)
_cell_length_c 9.3667(3)
_cell_measurement_reflns_used 1682
_cell_measurement_temperature 100(2)
_cell_measurement_theta_max 27.7
_cell_measurement_theta_min 2.4
_cell_volume 1413.22(9)
_computing_cell_refinement 'SAINT (Bruker, 2008)'
_computing_data_collection 'APEX2 software (Bruker, 2008)'
_computing_data_reduction 'SAINT (Bruker, 2008)'
_computing_molecular_graphics 'X-Seed (Barbour, 2001)'
_computing_publication_material 'publCIF (Westrip, 2009)'
_computing_structure_refinement 'SHELXL97 (Sheldrick, 2008)'
_computing_structure_solution 'SHELXS97 (Sheldrick, 2008)'
_diffrn_ambient_temperature 100(2)
_diffrn_measured_fraction_theta_full 1.000
_diffrn_measured_fraction_theta_max 1.000
_diffrn_measurement_device_type 'Bruker SMART APEX diffractometer'
_diffrn_measurement_method '\w scans'
_diffrn_radiation_monochromator graphite
_diffrn_radiation_source 'fine-focus sealed tube'
_diffrn_radiation_type MoK\a
_diffrn_radiation_wavelength 0.71073
_diffrn_reflns_av_R_equivalents 0.0693
_diffrn_reflns_av_sigmaI/netI 0.0641
_diffrn_reflns_limit_h_max 18
_diffrn_reflns_limit_h_min -18
_diffrn_reflns_limit_k_max 13
_diffrn_reflns_limit_k_min -13
_diffrn_reflns_limit_l_max 12
_diffrn_reflns_limit_l_min -12
_diffrn_reflns_number 12919
_diffrn_reflns_theta_full 27.50
_diffrn_reflns_theta_max 27.50
_diffrn_reflns_theta_min 1.40
_diffrn_standards_decay_% 0
_diffrn_standards_interval_count 0
_diffrn_standards_interval_time 0
_diffrn_standards_number 0
_exptl_absorpt_coefficient_mu 0.082
_exptl_absorpt_correction_type none
_exptl_crystal_colour Colorless
_exptl_crystal_density_diffrn 1.256
_exptl_crystal_density_method 'not measured'
_exptl_crystal_description Plate
_exptl_crystal_F_000 568
_exptl_crystal_size_max 0.21
_exptl_crystal_size_mid 0.07
_exptl_crystal_size_min 0.02
_refine_diff_density_max 0.384
_refine_diff_density_min -0.248
_refine_ls_extinction_method none
_refine_ls_goodness_of_fit_ref 1.009
_refine_ls_hydrogen_treatment mixed
_refine_ls_matrix_type full
_refine_ls_number_parameters 187
_refine_ls_number_reflns 3236
_refine_ls_number_restraints 1
_refine_ls_restrained_S_all 1.008
_refine_ls_R_factor_all 0.1006
_refine_ls_R_factor_gt 0.0523
_refine_ls_shift/su_max 0.001
_refine_ls_shift/su_mean 0.001
_refine_ls_structure_factor_coef Fsqd
_refine_ls_weighting_details 'calc w=1/[\s^2^(Fo^2^)+(0.0657P)^2^+0.3754P] where P=(Fo^2^+2Fc^2^)/3'
_refine_ls_weighting_scheme calc
_refine_ls_wR_factor_gt 0.1156
_refine_ls_wR_factor_ref 0.1400
_reflns_number_gt 2036
_reflns_number_total 3236
_reflns_threshold_expression I>2\s(I)
_cod_data_source_file hg2514.cif
_cod_data_source_block I
_cod_depositor_comments
;
The following automatic conversions were performed:
'_symmetry_cell_setting' value 'Monoclinic' changed to 'monoclinic'
according to '/home/saulius/struct/CIF-dictionaries/cif_core.dic'
dictionary named 'cif_core.dic' version 2.4.1 from
2010-06-29.

'_exptl_absorpt_correction_type' value 'None' changed to
'none' according to '/home/saulius/struct/CIF-dictionaries/cif_core.dic'
dictionary named 'cif_core.dic' version 2.4.1 from 2010-06-29.

Automatic conversion script
Id: cif_fix_enum 1527 2010-12-29 10:47:43Z saulius 

The following automatic conversions were performed:

'_symmetry_cell_setting' value 'Monoclinic' changed to 'monoclinic'
according to /home/saulius/struct/CIF-dictionaries/cif_core.dic
dictionary named 'cif_core.dic' version 2.4.1 from
2010-06-29.

'_exptl_absorpt_correction_type' value 'None' changed to
'none' according to
/home/saulius/struct/CIF-dictionaries/cif_core.dic dictionary named
'cif_core.dic' version 2.4.1 from 2010-06-29.

Automatic conversion script
Id: cif_fix_values 1715 2011-07-08 13:25:40Z adriana 
;
_cod_original_sg_symbol_H-M 'P 21/c'
_cod_database_code 2222046
_cod_database_fobs_code 2222046

loop_
_symmetry_equiv_pos_as_xyz
'x, y, z'
'-x, y+1/2, -z+1/2'
'-x, -y, -z'
'x, -y-1/2, z-1/2'

loop_
_atom_site_type_symbol
_atom_site_label
_atom_site_fract_x
_atom_site_fract_y
_atom_site_fract_z
_atom_site_U_iso_or_equiv
_atom_site_adp_type
_atom_site_calc_flag
_atom_site_refinement_flags
_atom_site_occupancy
_atom_site_disorder_assembly
_atom_site_disorder_group
O O1 0.11400(10) 0.71029(14) 0.73510(14) 0.0246(4) Uani d . 1 . .
O O2 0.65965(10) 0.58338(15) 0.10659(16) 0.0273(4) Uani d . 1 . .
N N1 0.12402(11) 0.66372(17) 0.49961(17) 0.0177(4) Uani d D 1 . .
H H1 0.1185(16) 0.699(2) 0.4151(15) 0.032(7) Uiso d D 1 . .
C C1 0.14037(13) 0.5285(2) 0.5123(2) 0.0172(4) Uani d . 1 . .
C C2 0.08867(14) 0.4550(2) 0.6068(2) 0.0204(5) Uani d . 1 . .
H H2 0.0432 0.4955 0.6639 0.024 Uiso calc R 1 . .
C C3 0.10283(14) 0.3241(2) 0.6183(2) 0.0243(5) Uani d . 1 . .
H H3 0.0686 0.2749 0.6853 0.029 Uiso calc R 1 . .
C C4 0.16751(15) 0.2639(2) 0.5315(2) 0.0269(5) Uani d . 1 . .
H H4 0.1771 0.1734 0.5382 0.032 Uiso calc R 1 . .
C C5 0.21760(14) 0.3364(2) 0.4357(2) 0.0236(5) Uani d . 1 . .
H H5 0.2601 0.2941 0.3746 0.028 Uiso calc R 1 . .
C C6 0.20754(13) 0.4707(2) 0.4259(2) 0.0185(4) Uani d . 1 . .
C C7 0.10934(13) 0.7448(2) 0.6095(2) 0.0187(4) Uani d . 1 . .
C C8 0.08548(16) 0.8812(2) 0.5694(2) 0.0257(5) Uani d . 1 . .
H H8A 0.1255 0.9410 0.6216 0.038 Uiso calc R 1 . .
H H8B 0.0213 0.8985 0.5941 0.038 Uiso calc R 1 . .
H H8C 0.0941 0.8931 0.4665 0.038 Uiso calc R 1 . .
C C9 0.26855(14) 0.5474(2) 0.3343(2) 0.0208(5) Uani d . 1 . .
H H9 0.2507 0.6338 0.3145 0.025 Uiso calc R 1 . .
C C10 0.34701(14) 0.5057(2) 0.2767(2) 0.0222(5) Uani d . 1 . .
H H10 0.3623 0.4177 0.2919 0.027 Uiso calc R 1 . .
C C11 0.41182(14) 0.5822(2) 0.1925(2) 0.0206(5) Uani d . 1 . .
C C12 0.38525(15) 0.6915(2) 0.1148(2) 0.0242(5) Uani d . 1 . .
H H12 0.3230 0.7191 0.1156 0.029 Uiso calc R 1 . .
C C13 0.45036(16) 0.7595(2) 0.0361(2) 0.0261(5) Uani d . 1 . .
H H13 0.4322 0.8334 -0.0168 0.031 Uiso calc R 1 . .
C C14 0.54070(15) 0.7208(2) 0.0343(2) 0.0223(5) Uani d . 1 . .
H H14 0.5844 0.7671 -0.0208 0.027 Uiso calc R 1 . .
C C15 0.56799(14) 0.6138(2) 0.1129(2) 0.0218(5) Uani d . 1 . .
C C16 0.50366(14) 0.5444(2) 0.1902(2) 0.0212(5) Uani d . 1 . .
H H16 0.5224 0.4701 0.2421 0.025 Uiso calc R 1 . .
C C17 0.69172(16) 0.4821(2) 0.1966(2) 0.0302(5) Uani d . 1 . .
H H17A 0.7586 0.4749 0.1882 0.045 Uiso calc R 1 . .
H H17B 0.6631 0.4005 0.1677 0.045 Uiso calc R 1 . .
H H17C 0.6755 0.5012 0.2959 0.045 Uiso calc R 1 . .

loop_
_atom_site_aniso_label
_atom_site_aniso_U_11
_atom_site_aniso_U_22
_atom_site_aniso_U_33
_atom_site_aniso_U_12
_atom_site_aniso_U_13
_atom_site_aniso_U_23
O1 0.0362(9) 0.0232(8) 0.0144(7) 0.0009(7) 0.0007(6) -0.0012(6)
O2 0.0182(8) 0.0272(9) 0.0366(9) -0.0019(6) 0.0023(6) 0.0044(7)
N1 0.0207(9) 0.0181(9) 0.0144(8) 0.0017(7) 0.0011(7) 0.0019(7)
C1 0.0157(10) 0.0204(11) 0.0156(9) 0.0000(8) -0.0024(8) -0.0020(8)
C2 0.0162(10) 0.0245(11) 0.0203(10) 0.0016(9) 0.0011(8) 0.0000(9)
C3 0.0232(12) 0.0231(12) 0.0266(11) -0.0028(9) 0.0005(9) 0.0043(9)
C4 0.0252(12) 0.0170(11) 0.0387(13) -0.0006(9) -0.0006(10) -0.0002(10)
C5 0.0186(11) 0.0227(12) 0.0296(11) 0.0013(9) 0.0017(9) -0.0028(10)
C6 0.0150(10) 0.0210(11) 0.0195(10) -0.0009(8) -0.0022(8) -0.0026(9)
C7 0.0150(10) 0.0214(11) 0.0196(10) -0.0007(8) 0.0010(8) -0.0007(8)
C8 0.0349(13) 0.0208(12) 0.0213(10) 0.0048(9) 0.0023(9) -0.0014(9)
C9 0.0212(11) 0.0190(11) 0.0220(10) 0.0008(9) -0.0011(8) -0.0008(9)
C10 0.0247(12) 0.0197(11) 0.0222(10) 0.0001(9) 0.0010(9) -0.0009(9)
C11 0.0225(11) 0.0233(11) 0.0160(9) -0.0030(9) 0.0018(8) -0.0051(9)
C12 0.0220(11) 0.0268(12) 0.0238(11) 0.0020(9) -0.0007(9) -0.0017(10)
C13 0.0313(13) 0.0237(12) 0.0234(11) -0.0005(10) -0.0024(9) 0.0028(9)
C14 0.0241(12) 0.0215(11) 0.0213(10) -0.0055(9) 0.0013(8) 0.0016(9)
C15 0.0182(11) 0.0254(12) 0.0218(10) -0.0016(9) -0.0005(8) -0.0055(9)
C16 0.0238(11) 0.0194(11) 0.0203(10) 0.0004(9) -0.0001(8) -0.0007(9)
C17 0.0205(12) 0.0338(14) 0.0361(13) -0.0009(10) -0.0031(10) 0.0052(11)

loop_
_atom_type_symbol
_atom_type_description
_atom_type_scat_dispersion_real
_atom_type_scat_dispersion_imag
_atom_type_scat_source
C C 0.0033 0.0016 'International Tables Vol C Tables 4.2.6.8 and 6.1.1.4'
H H 0.0000 0.0000 'International Tables Vol C Tables 4.2.6.8 and 6.1.1.4'
N N 0.0061 0.0033 'International Tables Vol C Tables 4.2.6.8 and 6.1.1.4'
O O 0.0106 0.0060 'International Tables Vol C Tables 4.2.6.8 and 6.1.1.4'

loop_
_geom_angle_atom_site_label_1
_geom_angle_atom_site_label_2
_geom_angle_atom_site_label_3
_geom_angle_site_symmetry_1
_geom_angle_site_symmetry_3
_geom_angle
_geom_angle_publ_flag
C15 O2 C17 . . 117.48(17) ?
C7 N1 C1 . . 125.17(17) ?
C7 N1 H1 . . 114.4(16) ?
C1 N1 H1 . . 120.2(16) ?
C2 C1 C6 . . 120.73(19) ?
C2 C1 N1 . . 120.06(18) ?
C6 C1 N1 . . 119.19(18) ?
C3 C2 C1 . . 120.6(2) ?
C3 C2 H2 . . 119.7 ?
C1 C2 H2 . . 119.7 ?
C2 C3 C4 . . 119.8(2) ?
C2 C3 H3 . . 120.1 ?
C4 C3 H3 . . 120.1 ?
C5 C4 C3 . . 119.6(2) ?
C5 C4 H4 . . 120.2 ?
C3 C4 H4 . . 120.2 ?
C4 C5 C6 . . 121.8(2) ?
C4 C5 H5 . . 119.1 ?
C6 C5 H5 . . 119.1 ?
C5 C6 C1 . . 117.31(19) ?
C5 C6 C9 . . 120.78(19) ?
C1 C6 C9 . . 121.83(19) ?
O1 C7 N1 . . 122.77(19) ?
O1 C7 C8 . . 121.59(18) ?
N1 C7 C8 . . 115.64(17) ?
C7 C8 H8A . . 109.5 ?
C7 C8 H8B . . 109.5 ?
H8A C8 H8B . . 109.5 ?
C7 C8 H8C . . 109.5 ?
H8A C8 H8C . . 109.5 ?
H8B C8 H8C . . 109.5 ?
C10 C9 C6 . . 125.4(2) ?
C10 C9 H9 . . 117.3 ?
C6 C9 H9 . . 117.3 ?
C9 C10 C11 . . 126.5(2) ?
C9 C10 H10 . . 116.7 ?
C11 C10 H10 . . 116.7 ?
C16 C11 C12 . . 118.93(19) ?
C16 C11 C10 . . 118.36(19) ?
C12 C11 C10 . . 122.71(19) ?
C13 C12 C11 . . 119.8(2) ?
C13 C12 H12 . . 120.1 ?
C11 C12 H12 . . 120.1 ?
C14 C13 C12 . . 120.7(2) ?
C14 C13 H13 . . 119.6 ?
C12 C13 H13 . . 119.6 ?
C13 C14 C15 . . 119.9(2) ?
C13 C14 H14 . . 120.0 ?
C15 C14 H14 . . 120.0 ?
O2 C15 C16 . . 124.12(19) ?
O2 C15 C14 . . 115.96(18) ?
C16 C15 C14 . . 119.9(2) ?
C15 C16 C11 . . 120.7(2) ?
C15 C16 H16 . . 119.6 ?
C11 C16 H16 . . 119.6 ?
O2 C17 H17A . . 109.5 ?
O2 C17 H17B . . 109.5 ?
H17A C17 H17B . . 109.5 ?
O2 C17 H17C . . 109.5 ?
H17A C17 H17C . . 109.5 ?
H17B C17 H17C . . 109.5 ?

loop_
_geom_bond_atom_site_label_1
_geom_bond_atom_site_label_2
_geom_bond_site_symmetry_2
_geom_bond_distance
_geom_bond_publ_flag
O1 C7 . 1.231(2) ?
O2 C15 . 1.373(2) ?
O2 C17 . 1.424(3) ?
N1 C7 . 1.346(3) ?
N1 C1 . 1.426(3) ?
N1 H1 . 0.877(10) ?
C1 C2 . 1.391(3) ?
C1 C6 . 1.405(3) ?
C2 C3 . 1.376(3) ?
C2 H2 . 0.9500 ?
C3 C4 . 1.393(3) ?
C3 H3 . 0.9500 ?
C4 C5 . 1.380(3) ?
C4 H4 . 0.9500 ?
C5 C6 . 1.402(3) ?
C5 H5 . 0.9500 ?
C6 C9 . 1.470(3) ?
C7 C8 . 1.504(3) ?
C8 H8A . 0.9800 ?
C8 H8B . 0.9800 ?
C8 H8C . 0.9800 ?
C9 C10 . 1.336(3) ?
C9 H9 . 0.9500 ?
C10 C11 . 1.464(3) ?
C10 H10 . 0.9500 ?
C11 C16 . 1.394(3) ?
C11 C12 . 1.400(3) ?
C12 C13 . 1.393(3) ?
C12 H12 . 0.9500 ?
C13 C14 . 1.375(3) ?
C13 H13 . 0.9500 ?
C14 C15 . 1.388(3) ?
C14 H14 . 0.9500 ?
C15 C16 . 1.386(3) ?
C16 H16 . 0.9500 ?
C17 H17A . 0.9800 ?
C17 H17B . 0.9800 ?
C17 H17C . 0.9800 ?

loop_
_geom_hbond_atom_site_label_D
_geom_hbond_atom_site_label_H
_geom_hbond_atom_site_label_A
_geom_hbond_site_symmetry_A
_geom_hbond_distance_DH
_geom_hbond_distance_HA
_geom_hbond_distance_DA
_geom_hbond_angle_DHA
_geom_hbond_publ_flag
N1 H1 O1 4_575 0.880(10) 1.930(10) 2.804(2) 175(2) yes

loop_
_geom_torsion_atom_site_label_1
_geom_torsion_atom_site_label_2
_geom_torsion_atom_site_label_3
_geom_torsion_atom_site_label_4
_geom_torsion_site_symmetry_1
_geom_torsion_site_symmetry_2
_geom_torsion_site_symmetry_3
_geom_torsion_site_symmetry_4
_geom_torsion
_geom_torsion_publ_flag
C7 N1 C1 C2 . . . . 42.6(3) ?
C7 N1 C1 C6 . . . . -138.9(2) ?
C6 C1 C2 C3 . . . . 0.5(3) ?
N1 C1 C2 C3 . . . . 178.97(18) ?
C1 C2 C3 C4 . . . . -2.0(3) ?
C2 C3 C4 C5 . . . . 0.7(3) ?
C3 C4 C5 C6 . . . . 2.1(3) ?
C4 C5 C6 C1 . . . . -3.5(3) ?
C4 C5 C6 C9 . . . . 173.33(19) ?
C2 C1 C6 C5 . . . . 2.2(3) ?
N1 C1 C6 C5 . . . . -176.28(18) ?
C2 C1 C6 C9 . . . . -174.62(18) ?
N1 C1 C6 C9 . . . . 6.9(3) ?
C1 N1 C7 O1 . . . . 4.4(3) ?
C1 N1 C7 C8 . . . . -174.86(18) ?
C5 C6 C9 C10 . . . . -13.8(3) ?
C1 C6 C9 C10 . . . . 162.9(2) ?
C6 C9 C10 C11 . . . . -175.99(18) ?
C9 C10 C11 C16 . . . . 154.0(2) ?
C9 C10 C11 C12 . . . . -25.9(3) ?
C16 C11 C12 C13 . . . . 0.5(3) ?
C10 C11 C12 C13 . . . . -179.63(19) ?
C11 C12 C13 C14 . . . . -0.2(3) ?
C12 C13 C14 C15 . . . . -0.9(3) ?
C17 O2 C15 C16 . . . . -6.6(3) ?
C17 O2 C15 C14 . . . . 174.07(18) ?
C13 C14 C15 O2 . . . . -179.00(19) ?
C13 C14 C15 C16 . . . . 1.7(3) ?
O2 C15 C16 C11 . . . . 179.34(19) ?
C14 C15 C16 C11 . . . . -1.4(3) ?
C12 C11 C16 C15 . . . . 0.3(3) ?
C10 C11 C16 C15 . . . . -179.58(18) ?

loop_
_cod_related_entry_id
_cod_related_entry_database
_cod_related_entry_code
1 ChemSpider 24742361
